data_7036267
loop_
_publ_author_name
'Lin, Chien-Nan'
'Huang, Chung-Yi'
'Yu, Chia-Chi'
'Chen, Yen-Ming'
'Ke, Wei-Ming'
'Wang, Guan-Jung'
'Lee, Gon-Ann'
'Shieh, Minghuey'

_publ_section_title
;
 Iron carbonyl cluster-incorporated Cu(i) NHC complexes in homocoupling of
 arylboronic acids: an effective [TeFe3(CO)9](2-) ligand.
;
_journal_issue 38
_journal_name_full 'Dalton transactions (Cambridge, England : 2003)'
_journal_page_first 16675
_journal_page_last 16679
_journal_paper_doi 10.1039/c5dt03242c
_journal_volume 44
_journal_year 2015
_chemical_formula_moiety 'C18 H12 Cu2 Fe3 N4 O9 Te'
_chemical_formula_sum 'C18 H12 Cu2 Fe3 N4 O9 Te'
_chemical_formula_weight 850.55
_chemical_name_systematic
;
 ?
;
_space_group_IT_number 62
_symmetry_cell_setting orthorhombic
_symmetry_space_group_name_Hall '-P 2ac 2n'
_symmetry_space_group_name_H-M 'P n m a'
_atom_sites_solution_hydrogens geom
_atom_sites_solution_primary direct
_atom_sites_solution_secondary difmap
_audit_creation_method SHELXL-97
_audit_update_record
;
2015-01-19 deposited with the CCDC.
2015-08-25 downloaded from the CCDC.
;
_cell_angle_alpha 90.00
_cell_angle_beta 90.00
_cell_angle_gamma 90.00
_cell_formula_units_Z 4
_cell_length_a 16.6462(5)
_cell_length_b 16.1627(5)
_cell_length_c 9.3673(3)
_cell_measurement_reflns_used 0
_cell_measurement_temperature 200(2)
_cell_measurement_theta_max 0
_cell_measurement_theta_min 0
_cell_volume 2520.25(14)
_computing_cell_refinement 'Bruker APEX2'
_computing_data_collection 'Bruker APEX2'
_computing_data_reduction 'Bruker SAINT'
_computing_molecular_graphics 'Ortep-3 for Windows (Farrugia, 1997)'
_computing_publication_material 'WinGX publication routines (Farrugia, 1999)'
_computing_structure_refinement 'SHELXL-97 (Sheldrick, 1997)'
_computing_structure_solution 'SIR92 (Giacovazzo et al, 1993)'
_diffrn_ambient_temperature 200(2)
_diffrn_measured_fraction_theta_full 0.986
_diffrn_measured_fraction_theta_max 0.986
_diffrn_radiation_monochromator graphite
_diffrn_radiation_source 'fine-focus sealed tube'
_diffrn_radiation_type MoK\a
_diffrn_radiation_wavelength 0.71073
_diffrn_reflns_av_R_equivalents 0.0264
_diffrn_reflns_av_unetI/netI 0.0174
_diffrn_reflns_limit_h_max 19
_diffrn_reflns_limit_h_min -15
_diffrn_reflns_limit_k_max 19
_diffrn_reflns_limit_k_min -19
_diffrn_reflns_limit_l_max 11
_diffrn_reflns_limit_l_min -5
_diffrn_reflns_number 15760
_diffrn_reflns_theta_full 25.02
_diffrn_reflns_theta_max 25.02
_diffrn_reflns_theta_min 2.45
_exptl_absorpt_coefficient_mu 4.535
_exptl_absorpt_correction_T_max 0.6598
_exptl_absorpt_correction_T_min 0.2776
_exptl_absorpt_correction_type multi-scan
_exptl_absorpt_process_details 'SADABS, 2003'
_exptl_crystal_colour black
_exptl_crystal_density_diffrn 2.242
_exptl_crystal_density_method 'not measured'
_exptl_crystal_description prism
_exptl_crystal_F_000 1632
_exptl_crystal_size_max 0.38
_exptl_crystal_size_mid 0.21
_exptl_crystal_size_min 0.10
_refine_diff_density_max 1.163
_refine_diff_density_min -1.170
_refine_diff_density_rms 0.441
_refine_ls_extinction_method none
_refine_ls_goodness_of_fit_ref 1.333
_refine_ls_hydrogen_treatment constr
_refine_ls_matrix_type full
_refine_ls_number_parameters 175
_refine_ls_number_reflns 2281
_refine_ls_number_restraints 0
_refine_ls_restrained_S_all 1.333
_refine_ls_R_factor_all 0.0338
_refine_ls_R_factor_gt 0.0204
_refine_ls_shift/su_max 0.002
_refine_ls_shift/su_mean 0.000
_refine_ls_structure_factor_coef Fsqd
_refine_ls_weighting_details 'calc w=1/[\s^2^(Fo^2^)+(0.0601P)^2^+0.0000P] where P=(Fo^2^+2Fc^2^)/3'
_refine_ls_weighting_scheme calc
_refine_ls_wR_factor_gt 0.0657
_refine_ls_wR_factor_ref 0.1007
_reflns_number_gt 1998
_reflns_number_total 2281
_reflns_threshold_expression >2sigma(I)
_cod_data_source_file c5dt03242c2.cif
_cod_data_source_block 2
_cod_depositor_comments 'Adding full bibliography for 7036266--7036269.cif.'
_cod_database_code 7036267

loop_
_symmetry_equiv_pos_as_xyz
'x, y, z'
'-x+1/2, -y, z+1/2'
'x+1/2, -y+1/2, -z+1/2'
'-x, y+1/2, -z'
'-x, -y, -z'
'x-1/2, y, -z-1/2'
'-x-1/2, y-1/2, z-1/2'
'x, -y-1/2, z'

loop_
_atom_site_label
_atom_site_type_symbol
_atom_site_fract_x
_atom_site_fract_y
_atom_site_fract_z
_atom_site_U_iso_or_equiv
_atom_site_adp_type
_atom_site_occupancy
_atom_site_symmetry_multiplicity
_atom_site_calc_flag
_atom_site_refinement_flags
C1 C 0.9449(3) 0.1607(4) 0.4351(5) 0.0557(14) Uani 1 1 d .
C2 C 1.0930(3) 0.1448(3) 0.5080(4) 0.0412(10) Uani 1 1 d .
C3 C 0.9862(3) 0.0694(3) 0.6759(5) 0.0427(11) Uani 1 1 d .
C4 C 0.9287(2) 0.3331(3) 0.9350(4) 0.0315(10) Uani 1 1 d .
C5 C 0.8165(3) 0.2500 0.8103(6) 0.0428(15) Uani 1 2 d S
C6 C 0.7202(3) 0.0210(3) 0.6953(6) 0.0511(12) Uani 1 1 d .
H6A H 0.6763 -0.0190 0.7050 0.077 Uiso 1 1 calc R
H6B H 0.7256 0.0526 0.7841 0.077 Uiso 1 1 calc R
H6C H 0.7704 -0.0085 0.6759 0.077 Uiso 1 1 calc R
C7 C 0.6329(2) 0.0751(3) 0.4986(5) 0.0409(10) Uani 1 1 d .
H7 H 0.5897 0.0372 0.5095 0.049 Uiso 1 1 calc R
C8 C 0.6376(2) 0.1364(3) 0.4041(4) 0.0397(10) Uani 1 1 d .
H8 H 0.5985 0.1506 0.3342 0.048 Uiso 1 1 calc R
C9 C 0.7510(2) 0.1388(3) 0.5369(4) 0.0323(9) Uani 1 1 d .
C10 C 0.7366(4) 0.2500 0.3563(5) 0.0358(13) Uani 1 2 d S
H10A H 0.7960 0.2500 0.3515 0.043 Uiso 1 2 calc SR
H10B H 0.7159 0.2500 0.2572 0.043 Uiso 1 2 calc SR
N1 N 0.70282(19) 0.0772(2) 0.5780(4) 0.0360(8) Uani 1 1 d .
N2 N 0.71016(19) 0.1756(2) 0.4273(3) 0.0321(8) Uani 1 1 d .
O1 O 0.9202(2) 0.1522(4) 0.3214(4) 0.100(2) Uani 1 1 d .
O2 O 1.15154(19) 0.1294(3) 0.4482(4) 0.0710(12) Uani 1 1 d .
O3 O 0.9767(3) 0.0054(2) 0.7274(4) 0.0700(12) Uani 1 1 d .
O4 O 0.92964(19) 0.3860(2) 1.0157(3) 0.0531(9) Uani 1 1 d .
O5 O 0.7514(3) 0.2500 0.8509(5) 0.0727(18) Uani 1 2 d S
Fe1 Fe 1.00200(3) 0.16748(3) 0.59636(5) 0.02579(19) Uani 1 1 d .
Fe2 Fe 0.92473(4) 0.2500 0.81171(8) 0.0215(2) Uani 1 2 d S
Cu1 Cu 0.85427(3) 0.17117(3) 0.61491(5) 0.03181(19) Uani 1 1 d .
Te1 Te 1.072341(18) 0.2500 0.77900(3) 0.02343(16) Uani 1 2 d S

loop_
_atom_site_aniso_label
_atom_site_aniso_U_11
_atom_site_aniso_U_22
_atom_site_aniso_U_33
_atom_site_aniso_U_23
_atom_site_aniso_U_13
_atom_site_aniso_U_12
C1 0.047(3) 0.077(4) 0.043(3) -0.025(3) -0.005(2) 0.026(3)
C2 0.040(2) 0.051(3) 0.033(2) -0.011(2) 0.0027(19) -0.003(2)
C3 0.053(3) 0.034(3) 0.042(2) -0.013(2) 0.011(2) 0.000(2)
C4 0.040(2) 0.026(2) 0.027(2) 0.0031(17) 0.0061(16) 0.0038(16)
C5 0.026(3) 0.070(5) 0.032(3) 0.000 0.002(2) 0.000
C6 0.047(3) 0.033(3) 0.072(3) 0.007(2) -0.003(2) -0.002(2)
C7 0.034(2) 0.034(2) 0.055(3) -0.019(2) -0.003(2) -0.004(2)
C8 0.032(2) 0.045(3) 0.042(2) -0.018(2) -0.0077(18) -0.001(2)
C9 0.031(2) 0.029(2) 0.038(2) -0.0089(17) -0.0032(17) 0.0002(18)
C10 0.035(3) 0.050(4) 0.022(3) 0.000 -0.003(2) 0.000
N1 0.0338(18) 0.0256(19) 0.0486(19) -0.0072(15) -0.0028(15) -0.0009(16)
N2 0.0296(17) 0.036(2) 0.0306(17) -0.0095(13) -0.0041(14) -0.0035(15)
O1 0.077(3) 0.182(6) 0.042(2) -0.053(3) -0.026(2) 0.055(3)
O2 0.0442(19) 0.113(4) 0.056(2) -0.034(2) 0.0177(17) 0.003(2)
O3 0.104(3) 0.027(2) 0.079(3) -0.0010(17) 0.028(2) -0.006(2)
O4 0.088(3) 0.0317(18) 0.0392(18) -0.0115(15) 0.0115(16) 0.0056(15)
O5 0.025(2) 0.151(6) 0.043(3) 0.000 0.009(2) 0.000
Fe1 0.0266(3) 0.0262(4) 0.0246(3) -0.0059(2) 0.0012(2) 0.0020(2)
Fe2 0.0210(4) 0.0241(4) 0.0192(4) 0.000 0.0019(3) 0.000
Cu1 0.0289(3) 0.0285(3) 0.0380(3) -0.00008(18) -0.0078(2) -0.0034(2)
Te1 0.0208(2) 0.0258(2) 0.0237(2) 0.000 -0.00106(12) 0.000

loop_
_atom_type_symbol
_atom_type_description
_atom_type_scat_dispersion_real
_atom_type_scat_dispersion_imag
_atom_type_scat_source
C C 0.0033 0.0016 'International Tables Vol C Tables 4.2.6.8 and 6.1.1.4'
H H 0.0000 0.0000 'International Tables Vol C Tables 4.2.6.8 and 6.1.1.4'
N N 0.0061 0.0033 'International Tables Vol C Tables 4.2.6.8 and 6.1.1.4'
O O 0.0106 0.0060 'International Tables Vol C Tables 4.2.6.8 and 6.1.1.4'
Fe Fe 0.3463 0.8444 'International Tables Vol C Tables 4.2.6.8 and 6.1.1.4'
Cu Cu 0.3201 1.2651 'International Tables Vol C Tables 4.2.6.8 and 6.1.1.4'
Te Te -0.5308 1.6751 'International Tables Vol C Tables 4.2.6.8 and 6.1.1.4'

loop_
_geom_angle_atom_site_label_1
_geom_angle_atom_site_label_2
_geom_angle_atom_site_label_3
_geom_angle
_geom_angle_site_symmetry_1
_geom_angle_site_symmetry_3
O1 C1 Fe1 168.5(4) . .
O1 C1 Cu1 117.3(4) . .
Fe1 C1 Cu1 73.84(18) . .
O2 C2 Fe1 178.7(4) . .
O3 C3 Fe1 179.3(5) . .
O4 C4 Fe2 178.5(4) . .
O5 C5 Fe2 160.2(6) . .
O5 C5 Cu1 121.2(4) . .
Fe2 C5 Cu1 74.61(19) . .
O5 C5 Cu1 121.2(4) . 8_565
Fe2 C5 Cu1 74.61(19) . 8_565
Cu1 C5 Cu1 66.73(17) . 8_565
N1 C6 H6A 109.5 . .
N1 C6 H6B 109.5 . .
H6A C6 H6B 109.5 . .
N1 C6 H6C 109.5 . .
H6A C6 H6C 109.5 . .
H6B C6 H6C 109.5 . .
C8 C7 N1 106.9(4) . .
C8 C7 H7 126.6 . .
N1 C7 H7 126.6 . .
C7 C8 N2 106.7(4) . .
C7 C8 H8 126.7 . .
N2 C8 H8 126.7 . .
N1 C9 N2 104.0(3) . .
N1 C9 Cu1 128.7(3) . .
N2 C9 Cu1 127.3(3) . .
N2 C10 N2 112.9(4) 8_565 .
N2 C10 H10A 109.0 8_565 .
N2 C10 H10A 109.0 . .
N2 C10 H10B 109.0 8_565 .
N2 C10 H10B 109.0 . .
H10A C10 H10B 107.8 . .
C9 N1 C7 111.7(4) . .
C9 N1 C6 124.3(4) . .
C7 N1 C6 124.0(4) . .
C9 N2 C8 110.8(4) . .
C9 N2 C10 123.8(4) . .
C8 N2 C10 125.2(4) . .
C2 Fe1 C3 98.0(2) . .
C2 Fe1 C1 92.7(2) . .
C3 Fe1 C1 102.8(3) . .
C2 Fe1 Te1 91.74(14) . .
C3 Fe1 Te1 105.24(15) . .
C1 Fe1 Te1 150.7(2) . .
C2 Fe1 Cu1 153.38(14) . .
C3 Fe1 Cu1 81.02(15) . .
C1 Fe1 Cu1 62.02(16) . .
Te1 Fe1 Cu1 114.31(2) . .
C2 Fe1 Fe1 102.01(16) . 8_565
C3 Fe1 Fe1 153.50(13) . 8_565
C1 Fe1 Fe1 93.52(19) . 8_565
Te1 Fe1 Fe1 57.244(14) . 8_565
Cu1 Fe1 Fe1 88.615(16) . 8_565
C2 Fe1 Fe2 148.19(14) . .
C3 Fe1 Fe2 93.22(13) . .
C1 Fe1 Fe2 113.73(14) . .
Te1 Fe1 Fe2 56.531(19) . .
Cu1 Fe1 Fe2 57.86(2) . .
Fe1 Fe1 Fe2 60.861(14) 8_565 .
C4 Fe2 C4 98.5(3) . 8_565
C4 Fe2 C5 92.40(18) . .
C4 Fe2 C5 92.40(18) 8_565 .
C4 Fe2 Te1 92.51(12) . .
C4 Fe2 Te1 92.51(12) 8_565 .
C5 Fe2 Te1 172.5(2) . .
C4 Fe2 Cu1 150.90(13) . .
C4 Fe2 Cu1 96.34(13) 8_565 .
C5 Fe2 Cu1 62.03(16) . .
Te1 Fe2 Cu1 111.71(3) . .
C4 Fe2 Cu1 96.34(13) . 8_565
C4 Fe2 Cu1 150.90(13) 8_565 8_565
C5 Fe2 Cu1 62.03(16) . 8_565
Te1 Fe2 Cu1 111.71(3) . 8_565
Cu1 Fe2 Cu1 60.50(3) . 8_565
C4 Fe2 Fe1 146.24(12) . .
C4 Fe2 Fe1 95.36(13) 8_565 .
C5 Fe2 Fe1 117.66(17) . .
Te1 Fe2 Fe1 56.142(19) . .
Cu1 Fe2 Fe1 55.65(2) . .
Cu1 Fe2 Fe1 85.77(3) 8_565 .
C4 Fe2 Fe1 95.36(13) . 8_565
C4 Fe2 Fe1 146.24(12) 8_565 8_565
C5 Fe2 Fe1 117.66(17) . 8_565
Te1 Fe2 Fe1 56.142(19) . 8_565
Cu1 Fe2 Fe1 85.77(3) . 8_565
Cu1 Fe2 Fe1 55.65(2) 8_565 8_565
Fe1 Fe2 Fe1 58.28(3) . 8_565
C9 Cu1 C1 106.82(17) . .
C9 Cu1 C5 101.88(18) . .
C1 Cu1 C5 143.93(19) . .
C9 Cu1 Fe1 148.26(11) . .
C1 Cu1 Fe1 44.13(12) . .
C5 Cu1 Fe1 109.84(14) . .
C9 Cu1 Fe2 145.24(11) . .
C1 Cu1 Fe2 105.69(13) . .
C5 Cu1 Fe2 43.36(14) . .
Fe1 Cu1 Fe2 66.49(2) . .
C9 Cu1 Cu1 105.66(13) . 8_565
C1 Cu1 Cu1 94.29(15) . 8_565
C5 Cu1 Cu1 56.64(8) . 8_565
Fe1 Cu1 Cu1 91.385(16) . 8_565
Fe2 Cu1 Cu1 59.751(14) . 8_565
Fe1 Te1 Fe1 65.51(3) . 8_565
Fe1 Te1 Fe2 67.33(2) . .
Fe1 Te1 Fe2 67.33(2) 8_565 .

loop_
_geom_bond_atom_site_label_1
_geom_bond_atom_site_label_2
_geom_bond_distance
_geom_bond_site_symmetry_2
C1 O1 1.150(6) .
C1 Fe1 1.788(5) .
C1 Cu1 2.267(5) .
C2 O2 1.151(5) .
C2 Fe1 1.764(4) .
C3 O3 1.152(6) .
C3 Fe1 1.772(5) .
C4 O4 1.141(5) .
C4 Fe2 1.773(4) .
C5 O5 1.148(7) .
C5 Fe2 1.801(6) .
C5 Cu1 2.317(5) .
C5 Cu1 2.317(5) 8_565
C6 N1 1.455(6) .
C6 H6A 0.9800 .
C6 H6B 0.9800 .
C6 H6C 0.9800 .
C7 C8 1.332(6) .
C7 N1 1.382(5) .
C7 H7 0.9500 .
C8 N2 1.381(5) .
C8 H8 0.9500 .
C9 N1 1.336(5) .
C9 N2 1.367(5) .
C9 Cu1 1.939(4) .
C10 N2 1.444(4) 8_565
C10 N2 1.444(4) .
C10 H10A 0.9900 .
C10 H10B 0.9900 .
Fe1 Te1 2.4651(6) .
Fe1 Cu1 2.4660(7) .
Fe1 Fe1 2.6675(11) 8_565
Fe1 Fe2 2.7391(8) .
Fe2 C4 1.773(4) 8_565
Fe2 Te1 2.4762(7) .
Fe2 Cu1 2.5292(8) .
Fe2 Cu1 2.5292(8) 8_565
Fe2 Fe1 2.7391(8) 8_565
Cu1 Cu1 2.5482(10) 8_565
Te1 Fe1 2.4651(6) 8_565
